data_7702178
loop_
_publ_author_name
'Cannella, Anthony F.'
'Dey, Suman Kr'
'MacMillan, Samantha N.'
'Lacy, David C.'

_publ_section_title
;
 Structural diversity in pyridine and polypyridine adducts of ring slipped
 manganocene: correlating ligand steric bulk with quantified deviation
 from ideal hapticity.
;
_journal_issue 15
_journal_name_full 'Dalton transactions (Cambridge, England : 2003)'
_journal_page_first 5171
_journal_page_last 5180
_journal_paper_doi 10.1039/C8DT00537K
_journal_volume 47
_journal_year 2018
_chemical_formula_moiety '3(C20 H18 Mn N2)'
_chemical_formula_sum 'C60 H54 Mn3 N6'
_chemical_formula_weight 1023.91
_space_group_crystal_system monoclinic
_space_group_IT_number 15
_space_group_name_Hall '-C 2yc'
_space_group_name_H-M_alt 'C 1 2/c 1'
_atom_sites_solution_hydrogens geom
_atom_sites_solution_primary direct
_audit_creation_date 2018-02-06
_audit_creation_method
;
Olex2 1.2
(compiled 2017.08.10 svn.r3458 for OlexSys, GUI svn.r5381)
;
_audit_update_record
;
2018-02-06 deposited with the CCDC.
2018-03-05 downloaded from the CCDC.
;
_cell_angle_alpha 90
_cell_angle_beta 102.7317(14)
_cell_angle_gamma 90
_cell_formula_units_Z 8
_cell_length_a 18.5006(8)
_cell_length_b 20.7775(10)
_cell_length_c 30.9290(13)
_cell_measurement_reflns_used 9839
_cell_measurement_temperature 90
_cell_measurement_theta_max 28.49
_cell_measurement_theta_min 2.17
_cell_volume 11596.7(9)
_computing_molecular_graphics 'Olex2 (Dolomanov et al., 2009)'
_computing_publication_material 'Olex2 (Dolomanov et al., 2009)'
_computing_structure_refinement 'ShelXL (Sheldrick, 2015)'
_computing_structure_solution 'ShelXS (Sheldrick, 2008)'
_diffrn_ambient_temperature 90
_diffrn_detector 'Bruker APEX2 area detector'
_diffrn_detector_area_resol_mean 7.9
_diffrn_detector_type 'CCD area detector'
_diffrn_measured_fraction_theta_full 1.000
_diffrn_measured_fraction_theta_max 1.000
_diffrn_measurement_device 'three-circle diffractometer'
_diffrn_measurement_device_type 'Bruker APEX-II CCD'
_diffrn_measurement_method '\w and \f scans'
_diffrn_radiation_monochromator 'mirror optics'
_diffrn_radiation_probe x-ray
_diffrn_radiation_type MoK\a
_diffrn_radiation_wavelength 0.71073
_diffrn_reflns_av_R_equivalents 0.0428
_diffrn_reflns_av_unetI/netI 0.0270
_diffrn_reflns_Laue_measured_fraction_full 1.000
_diffrn_reflns_Laue_measured_fraction_max 1.000
_diffrn_reflns_limit_h_max 22
_diffrn_reflns_limit_h_min -22
_diffrn_reflns_limit_k_max 24
_diffrn_reflns_limit_k_min -24
_diffrn_reflns_limit_l_max 36
_diffrn_reflns_limit_l_min -37
_diffrn_reflns_number 69869
_diffrn_reflns_point_group_measured_fraction_full 1.000
_diffrn_reflns_point_group_measured_fraction_max 1.000
_diffrn_reflns_theta_full 25.242
_diffrn_reflns_theta_max 25.252
_diffrn_reflns_theta_min 1.495
_diffrn_source 'microfocus rotating anode'
_diffrn_source_type 'Incoatec I\ms'
_diffrn_standards_number 0
_exptl_absorpt_coefficient_mu 0.683
_exptl_absorpt_correction_T_max 0.7460
_exptl_absorpt_correction_T_min 0.6749
_exptl_absorpt_correction_type multi-scan
_exptl_absorpt_process_details
'SADABS-2016/2 (Bruker,2016/2) was used for absorption correction. wR2(int) was 0.1240 before and 0.0493 after correction. The Ratio of minimum to maximum transmission is 0.9047. The \l/2 correction factor is Not present.'
_exptl_crystal_colour 'clear dark orange'
_exptl_crystal_colour_lustre clear
_exptl_crystal_colour_modifier dark
_exptl_crystal_colour_primary orange
_exptl_crystal_density_diffrn 1.173
_exptl_crystal_description block
_exptl_crystal_F_000 4248
_exptl_crystal_size_max 0.205
_exptl_crystal_size_mid 0.156
_exptl_crystal_size_min 0.086
_refine_diff_density_max 0.257
_refine_diff_density_min -0.240
_refine_diff_density_rms 0.049
_refine_ls_extinction_method none
_refine_ls_goodness_of_fit_ref 1.021
_refine_ls_hydrogen_treatment constr
_refine_ls_matrix_type full
_refine_ls_number_parameters 622
_refine_ls_number_reflns 10512
_refine_ls_number_restraints 0
_refine_ls_restrained_S_all 1.021
_refine_ls_R_factor_all 0.0391
_refine_ls_R_factor_gt 0.0300
_refine_ls_shift/su_max 0.003
_refine_ls_shift/su_mean 0.000
_refine_ls_structure_factor_coef Fsqd
_refine_ls_weighting_details 'w=1/[\s^2^(Fo^2^)+(0.0350P)^2^+11.0687P] where P=(Fo^2^+2Fc^2^)/3'
_refine_ls_weighting_scheme calc
_refine_ls_wR_factor_gt 0.0722
_refine_ls_wR_factor_ref 0.0761
_reflns_Friedel_coverage 0.000
_reflns_number_gt 8804
_reflns_number_total 10512
_reflns_threshold_expression 'I > 2\s(I)'
_cod_data_source_file c8dt00537k2.cif
_cod_data_source_block jmc_121602_0m
_cod_database_code 7702178
_shelx_shelxl_version_number 2016/6
_shelx_space_group_comment
;
The symmetry employed for this shelxl refinement is uniquely defined
by the following loop, which should always be used as a source of
symmetry information in preference to the above space-group names.
They are only intended as comments.
;
_olex2_refinement_description
;
1. Fixed Uiso
 At 1.2 times of:
  All C(H) groups
2.a Aromatic/amide H refined with riding coordinates:
 C11(H11), C18(H18), C20(H20), C1(H1), C6(H6), C5(H5), C3(H3), C4(H4),
 C13(H13), C19(H19), C17(H17), C12(H12), C7(H7), C2(H2), C9(H9), C14(H14),
 C10(H10), C60(H60), C31(H31), C52(H52), C50(H50), C43(H43), C51(H51), C42(H42),
  C57(H57), C47(H47), C40(H40), C54(H54), C58(H58), C39(H39), C59(H59),
 C53(H53), C44(H44), C45(H45), C24(H24), C22(H22), C25(H25), C37(H37), C46(H46),
  C34(H34), C41(H41), C48(H48), C27(H27), C49(H49), C21(H21), C26(H26),
 C23(H23), C38(H38), C33(H33), C32(H32), C28(H28), C8(H8), C30(H30), C29(H29)
;
_olex2_submission_special_instructions ACTA

loop_
_space_group_symop_operation_xyz
'x, y, z'
'-x, y, -z+1/2'
'x+1/2, y+1/2, z'
'-x+1/2, y+1/2, -z+1/2'
'-x, -y, -z'
'x, -y, z-1/2'
'-x+1/2, -y+1/2, -z'
'x+1/2, -y+1/2, z-1/2'

loop_
_atom_site_label
_atom_site_type_symbol
_atom_site_fract_x
_atom_site_fract_y
_atom_site_fract_z
_atom_site_U_iso_or_equiv
_atom_site_adp_type
_atom_site_occupancy
_atom_site_site_symmetry_order
_atom_site_calc_flag
_atom_site_refinement_flags_posn
Mn1 Mn 0.11757(2) 0.84818(2) 0.65765(2) 0.01703(7) Uani 1 1 d .
N2 N 0.02560(8) 0.77507(7) 0.64806(5) 0.0200(3) Uani 1 1 d .
N1 N 0.16932(8) 0.75121(7) 0.65447(5) 0.0176(3) Uani 1 1 d .
C11 C 0.24229(10) 0.74145(9) 0.65909(6) 0.0222(4) Uani 1 1 d .
H11 H 0.273864 0.776790 0.664349 0.027 Uiso 1 1 calc R
C16 C 0.04375(10) 0.71327(8) 0.64321(6) 0.0186(4) Uani 1 1 d .
C15 C 0.12398(10) 0.69972(8) 0.64709(6) 0.0181(4) Uani 1 1 d .
C18 C -0.08310(11) 0.68145(10) 0.63093(7) 0.0307(5) Uani 1 1 d .
H18 H -0.119671 0.649949 0.625182 0.037 Uiso 1 1 calc R
C20 C -0.04596(10) 0.78987(10) 0.64458(7) 0.0262(4) Uani 1 1 d .
H20 H -0.058470 0.832555 0.648255 0.031 Uiso 1 1 calc R
C1 C 0.04002(11) 0.90755(11) 0.58858(6) 0.0309(5) Uani 1 1 d .
H1 H -0.011366 0.906624 0.584020 0.037 Uiso 1 1 calc R
C6 C 0.14551(15) 0.92413(11) 0.71622(7) 0.0417(6) Uani 1 1 d .
H6 H 0.149337 0.965035 0.704723 0.050 Uiso 1 1 calc R
C5 C 0.08572(12) 0.95781(11) 0.60733(7) 0.0332(5) Uani 1 1 d .
H5 H 0.070110 0.996468 0.617388 0.040 Uiso 1 1 calc R
C3 C 0.15906(11) 0.87906(11) 0.59022(7) 0.0326(5) Uani 1 1 d .
H3 H 0.200559 0.855971 0.586896 0.039 Uiso 1 1 calc R
C4 C 0.15909(12) 0.94058(11) 0.60854(7) 0.0335(5) Uani 1 1 d .
H4 H 0.200709 0.965640 0.619607 0.040 Uiso 1 1 calc R
C13 C 0.22569(12) 0.62879(10) 0.64899(7) 0.0319(5) Uani 1 1 d .
H13 H 0.244707 0.587687 0.647204 0.038 Uiso 1 1 calc R
C19 C -0.10174(11) 0.74480(10) 0.63581(7) 0.0311(5) Uani 1 1 d .
H19 H -0.150928 0.756826 0.633241 0.037 Uiso 1 1 calc R
C17 C -0.00973(11) 0.66515(9) 0.63465(6) 0.0259(4) Uani 1 1 d .
H17 H 0.003786 0.622591 0.631474 0.031 Uiso 1 1 calc R
C12 C 0.27249(11) 0.68148(10) 0.65639(7) 0.0274(4) Uani 1 1 d .
H12 H 0.323329 0.676470 0.659480 0.033 Uiso 1 1 calc R
C7 C 0.08214(13) 0.89657(12) 0.72462(7) 0.0394(6) Uani 1 1 d .
H7 H 0.035526 0.915628 0.719150 0.047 Uiso 1 1 calc R
C2 C 0.08488(12) 0.85833(10) 0.57769(7) 0.0323(5) Uani 1 1 d .
H2 H 0.068574 0.819130 0.564574 0.039 Uiso 1 1 calc R
C9 C 0.17354(14) 0.82507(11) 0.74460(7) 0.0416(6) Uani 1 1 d .
H9 H 0.199628 0.787953 0.755161 0.050 Uiso 1 1 calc R
C14 C 0.15073(11) 0.63786(9) 0.64431(7) 0.0271(4) Uani 1 1 d .
H14 H 0.118426 0.602996 0.639338 0.032 Uiso 1 1 calc R
C10 C 0.20232(12) 0.87988(13) 0.72799(7) 0.0442(7) Uani 1 1 d .
H10 H 0.251029 0.885511 0.725354 0.053 Uiso 1 1 calc R
Mn2 Mn 0.49237(2) 0.88208(2) 0.63702(2) 0.01922(7) Uani 1 1 d .
Mn3 Mn 0.77145(2) 0.95107(2) 0.50267(2) 0.01647(7) Uani 1 1 d .
N3 N 0.58257(8) 0.80941(7) 0.64721(5) 0.0215(3) Uani 1 1 d .
N5 N 0.79350(8) 0.93264(7) 0.57553(5) 0.0179(3) Uani 1 1 d .
C35 C 0.59732(10) 0.78201(9) 0.61052(7) 0.0228(4) Uani 1 1 d .
C55 C 0.84050(9) 0.97306(8) 0.60185(6) 0.0181(4) Uani 1 1 d .
N4 N 0.50642(8) 0.85454(7) 0.56946(5) 0.0191(3) Uani 1 1 d .
C56 C 0.87883(9) 1.02091(8) 0.57876(6) 0.0177(4) Uani 1 1 d .
N6 N 0.86838(8) 1.01352(7) 0.53466(5) 0.0177(3) Uani 1 1 d .
C36 C 0.55733(10) 0.80895(8) 0.56740(6) 0.0212(4) Uani 1 1 d .
C60 C 0.90477(10) 1.05307(9) 0.51244(6) 0.0218(4) Uani 1 1 d .
H60 H 0.898269 1.047820 0.481964 0.026 Uiso 1 1 calc R
C31 C 0.61685(10) 0.78688(9) 0.68685(7) 0.0265(4) Uani 1 1 d .
H31 H 0.607253 0.806337 0.712077 0.032 Uiso 1 1 calc R
C52 C 0.76874(10) 0.88128(9) 0.63974(6) 0.0252(4) Uani 1 1 d .
H52 H 0.743702 0.849466 0.651741 0.030 Uiso 1 1 calc R
C50 C 0.68343(11) 1.01969(10) 0.45661(7) 0.0309(5) Uani 1 1 d .
H50 H 0.693946 1.022298 0.428608 0.037 Uiso 1 1 calc R
C43 C 0.77242(11) 0.88679(9) 0.43446(7) 0.0280(4) Uani 1 1 d .
H43 H 0.745950 0.904564 0.408102 0.034 Uiso 1 1 calc R
C51 C 0.75884(10) 0.88783(9) 0.59465(6) 0.0214(4) Uani 1 1 d .
H51 H 0.726485 0.859794 0.576482 0.026 Uiso 1 1 calc R
C42 C 0.84639(11) 0.90070(9) 0.45516(7) 0.0279(5) Uani 1 1 d .
H42 H 0.877517 0.929207 0.444856 0.033 Uiso 1 1 calc R
C57 C 0.92306(10) 1.06945(9) 0.60111(6) 0.0252(4) Uani 1 1 d .
H57 H 0.927866 1.074754 0.631469 0.030 Uiso 1 1 calc R
C47 C 0.63753(10) 0.98585(9) 0.51478(7) 0.0263(4) Uani 1 1 d .
H47 H 0.612205 0.962336 0.532329 0.032 Uiso 1 1 calc R
C40 C 0.46849(10) 0.88048(9) 0.53157(6) 0.0231(4) Uani 1 1 d .
H40 H 0.433536 0.912104 0.533026 0.028 Uiso 1 1 calc R
C54 C 0.85332(11) 0.96905(9) 0.64760(6) 0.0240(4) Uani 1 1 d .
H54 H 0.886345 0.997174 0.665217 0.029 Uiso 1 1 calc R
C58 C 0.95997(11) 1.10994(10) 0.57787(7) 0.0284(5) Uani 1 1 d .
H58 H 0.990151 1.142663 0.592381 0.034 Uiso 1 1 calc R
C39 C 0.47899(11) 0.86229(10) 0.49031(7) 0.0266(4) Uani 1 1 d .
H39 H 0.451512 0.880994 0.464564 0.032 Uiso 1 1 calc R
C59 C 0.95144(10) 1.10118(9) 0.53298(7) 0.0255(4) Uani 1 1 d .
H59 H 0.976643 1.127177 0.516741 0.031 Uiso 1 1 calc R
C53 C 0.81661(11) 0.92282(10) 0.66699(7) 0.0273(4) Uani 1 1 d .
H53 H 0.824034 0.919839 0.697653 0.033 Uiso 1 1 calc R
C44 C 0.74563(11) 0.84127(9) 0.46067(7) 0.0277(5) Uani 1 1 d .
H44 H 0.698332 0.823495 0.454574 0.033 Uiso 1 1 calc R
C45 C 0.80217(11) 0.82733(9) 0.49740(7) 0.0271(4) Uani 1 1 d .
H45 H 0.799053 0.798841 0.520104 0.033 Uiso 1 1 calc R
C24 C 0.60612(11) 0.97487(9) 0.63162(7) 0.0262(4) Uani 1 1 d .
H24 H 0.646171 0.970971 0.618167 0.031 Uiso 1 1 calc R
C22 C 0.53566(12) 0.97265(10) 0.68299(7) 0.0324(5) Uani 1 1 d .
H22 H 0.520696 0.966932 0.709536 0.039 Uiso 1 1 calc R
C25 C 0.53485(11) 0.99616(9) 0.61101(7) 0.0254(4) Uani 1 1 d .
H25 H 0.519529 1.008726 0.581549 0.030 Uiso 1 1 calc R
C37 C 0.57107(11) 0.78895(10) 0.52717(7) 0.0307(5) Uani 1 1 d .
H37 H 0.606793 0.757759 0.526337 0.037 Uiso 1 1 calc R
C46 C 0.63890(10) 0.97246(9) 0.47087(7) 0.0265(4) Uani 1 1 d .
H46 H 0.614846 0.938548 0.453972 0.032 Uiso 1 1 calc R
C34 C 0.64646(11) 0.73084(9) 0.61329(7) 0.0317(5) Uani 1 1 d .
H34 H 0.656189 0.712503 0.587731 0.038 Uiso 1 1 calc R
C41 C 0.86488(11) 0.86396(9) 0.49411(7) 0.0294(5) Uani 1 1 d .
H41 H 0.910419 0.863796 0.514192 0.035 Uiso 1 1 calc R
C48 C 0.68056(11) 1.04052(10) 0.52805(7) 0.0295(5) Uani 1 1 d .
H48 H 0.689029 1.059596 0.555913 0.035 Uiso 1 1 calc R
C27 C 0.36443(11) 0.88324(11) 0.65695(7) 0.0333(5) Uani 1 1 d .
H27 H 0.340066 0.922670 0.654481 0.040 Uiso 1 1 calc R
C49 C 0.70888(11) 1.06171(10) 0.49183(8) 0.0317(5) Uani 1 1 d .
H49 H 0.739145 1.097353 0.491464 0.038 Uiso 1 1 calc R
C21 C 0.49072(11) 0.99522(9) 0.64253(7) 0.0288(5) Uani 1 1 d .
H21 H 0.441155 1.007170 0.637801 0.035 Uiso 1 1 calc R
C26 C 0.36716(11) 0.84150(10) 0.62205(7) 0.0301(5) Uani 1 1 d .
H26 H 0.345214 0.848311 0.592339 0.036 Uiso 1 1 calc R
C23 C 0.60659(12) 0.96056(9) 0.67574(7) 0.0305(5) Uani 1 1 d .
H23 H 0.647034 0.945563 0.696745 0.037 Uiso 1 1 calc R
C38 C 0.53119(11) 0.81580(10) 0.48844(7) 0.0321(5) Uani 1 1 d .
H38 H 0.539522 0.802581 0.461225 0.039 Uiso 1 1 calc R
C33 C 0.68054(13) 0.70768(10) 0.65445(8) 0.0388(5) Uani 1 1 d .
H33 H 0.713235 0.673187 0.656952 0.047 Uiso 1 1 calc R
C32 C 0.66586(12) 0.73603(10) 0.69200(8) 0.0339(5) Uani 1 1 d .
H32 H 0.688496 0.721154 0.720081 0.041 Uiso 1 1 calc R
C28 C 0.40420(13) 0.85605(13) 0.69602(8) 0.0438(6) Uani 1 1 d .
H28 H 0.411146 0.874109 0.724143 0.053 Uiso 1 1 calc R
C8 C 0.09913(13) 0.83645(11) 0.74238(7) 0.0373(5) Uani 1 1 d .
H8 H 0.066272 0.808226 0.751365 0.045 Uiso 1 1 calc R
C30 C 0.40870(12) 0.78760(12) 0.63959(9) 0.0460(6) Uani 1 1 d .
H30 H 0.419243 0.751968 0.623854 0.055 Uiso 1 1 calc R
C29 C 0.43161(12) 0.79760(14) 0.68583(9) 0.0520(7) Uani 1 1 d .
H29 H 0.460319 0.769502 0.705966 0.062 Uiso 1 1 calc R

loop_
_atom_site_aniso_label
_atom_site_aniso_U_11
_atom_site_aniso_U_22
_atom_site_aniso_U_33
_atom_site_aniso_U_23
_atom_site_aniso_U_13
_atom_site_aniso_U_12
Mn1 0.01862(14) 0.01529(14) 0.01842(15) -0.00061(11) 0.00671(11) -0.00211(11)
N2 0.0207(8) 0.0204(8) 0.0191(8) 0.0020(6) 0.0050(6) -0.0017(6)
N1 0.0203(8) 0.0185(8) 0.0152(8) 0.0009(6) 0.0062(6) -0.0016(6)
C11 0.0194(9) 0.0256(10) 0.0221(10) 0.0017(8) 0.0060(8) -0.0020(8)
C16 0.0236(10) 0.0197(9) 0.0125(9) 0.0011(7) 0.0043(7) -0.0020(8)
C15 0.0233(10) 0.0178(9) 0.0131(9) -0.0003(7) 0.0040(7) -0.0024(7)
C18 0.0254(11) 0.0338(12) 0.0314(12) 0.0021(9) 0.0031(9) -0.0138(9)
C20 0.0222(10) 0.0261(10) 0.0313(11) 0.0050(9) 0.0080(9) 0.0005(8)
C1 0.0243(10) 0.0455(13) 0.0241(11) 0.0140(10) 0.0081(9) 0.0066(9)
C6 0.0734(18) 0.0316(12) 0.0189(11) -0.0031(9) 0.0075(11) -0.0124(12)
C5 0.0406(13) 0.0383(12) 0.0230(11) 0.0065(9) 0.0120(9) 0.0133(10)
C3 0.0296(11) 0.0424(13) 0.0308(12) 0.0175(10) 0.0172(9) 0.0143(10)
C4 0.0316(12) 0.0460(13) 0.0237(11) 0.0096(10) 0.0079(9) -0.0016(10)
C13 0.0364(12) 0.0218(10) 0.0361(12) -0.0022(9) 0.0048(10) 0.0095(9)
C19 0.0186(10) 0.0387(12) 0.0365(12) 0.0080(10) 0.0069(9) -0.0031(9)
C17 0.0297(11) 0.0219(10) 0.0254(11) -0.0020(8) 0.0047(9) -0.0068(8)
C12 0.0224(10) 0.0299(11) 0.0304(11) 0.0016(9) 0.0069(8) 0.0061(9)
C7 0.0323(12) 0.0503(14) 0.0328(12) -0.0171(11) 0.0008(10) 0.0091(11)
C2 0.0424(13) 0.0283(11) 0.0294(12) 0.0109(9) 0.0148(10) 0.0019(9)
C9 0.0597(16) 0.0383(13) 0.0208(11) -0.0088(10) -0.0043(10) 0.0216(12)
C14 0.0301(11) 0.0165(9) 0.0326(11) -0.0032(8) 0.0027(9) -0.0017(8)
C10 0.0287(12) 0.0821(19) 0.0264(12) -0.0290(12) 0.0158(10) -0.0203(12)
Mn2 0.01669(14) 0.01723(14) 0.02557(16) -0.00645(11) 0.00861(12) -0.00038(11)
Mn3 0.01813(14) 0.01591(14) 0.01622(14) -0.00133(11) 0.00565(11) -0.00016(11)
N3 0.0173(8) 0.0179(8) 0.0304(9) -0.0024(7) 0.0079(7) -0.0029(6)
N5 0.0155(7) 0.0182(8) 0.0219(8) 0.0018(6) 0.0079(6) 0.0028(6)
C35 0.0205(9) 0.0148(9) 0.0366(11) -0.0035(8) 0.0140(9) -0.0027(7)
C55 0.0167(9) 0.0189(9) 0.0200(9) 0.0014(7) 0.0068(7) 0.0055(7)
N4 0.0165(8) 0.0145(7) 0.0291(9) -0.0044(7) 0.0107(7) -0.0020(6)
C56 0.0161(9) 0.0189(9) 0.0184(9) 0.0015(7) 0.0047(7) 0.0058(7)
N6 0.0186(8) 0.0173(7) 0.0178(8) 0.0002(6) 0.0055(6) 0.0018(6)
C36 0.0204(9) 0.0160(9) 0.0305(11) -0.0056(8) 0.0127(8) -0.0024(7)
C60 0.0239(10) 0.0242(10) 0.0189(10) 0.0027(8) 0.0079(8) -0.0009(8)
C31 0.0232(10) 0.0270(10) 0.0311(11) 0.0000(9) 0.0098(9) -0.0036(8)
C52 0.0224(10) 0.0254(10) 0.0309(11) 0.0111(9) 0.0128(8) 0.0046(8)
C50 0.0304(11) 0.0327(11) 0.0352(12) 0.0082(10) 0.0196(10) 0.0128(9)
C43 0.0295(11) 0.0230(10) 0.0350(12) -0.0044(9) 0.0147(9) 0.0037(8)
C51 0.0182(9) 0.0214(9) 0.0256(10) 0.0028(8) 0.0070(8) 0.0023(8)
C42 0.0300(11) 0.0191(10) 0.0413(12) -0.0078(9) 0.0222(10) -0.0038(8)
C57 0.0267(10) 0.0294(10) 0.0187(10) -0.0030(8) 0.0037(8) -0.0011(8)
C47 0.0211(10) 0.0276(10) 0.0328(11) 0.0062(9) 0.0118(9) 0.0067(8)
C40 0.0188(9) 0.0216(10) 0.0309(11) -0.0024(8) 0.0101(8) -0.0001(8)
C54 0.0252(10) 0.0269(10) 0.0198(10) 0.0003(8) 0.0048(8) 0.0026(8)
C58 0.0246(10) 0.0278(11) 0.0326(12) -0.0017(9) 0.0058(9) -0.0067(8)
C39 0.0241(10) 0.0304(11) 0.0270(11) -0.0019(9) 0.0091(8) -0.0027(8)
C59 0.0213(10) 0.0267(10) 0.0300(11) 0.0040(9) 0.0088(8) -0.0039(8)
C53 0.0309(11) 0.0336(11) 0.0194(10) 0.0079(9) 0.0099(8) 0.0090(9)
C44 0.0208(10) 0.0198(10) 0.0455(13) -0.0065(9) 0.0141(9) -0.0004(8)
C45 0.0330(11) 0.0149(9) 0.0393(12) -0.0034(8) 0.0204(10) 0.0011(8)
C24 0.0252(10) 0.0152(9) 0.0398(12) -0.0053(8) 0.0104(9) -0.0021(8)
C22 0.0421(13) 0.0267(11) 0.0316(12) -0.0112(9) 0.0149(10) -0.0105(9)
C25 0.0287(10) 0.0136(9) 0.0348(11) -0.0043(8) 0.0089(9) -0.0016(8)
C37 0.0298(11) 0.0272(11) 0.0394(13) -0.0081(9) 0.0170(10) 0.0061(9)
C46 0.0224(10) 0.0228(10) 0.0358(12) -0.0013(9) 0.0096(9) 0.0061(8)
C34 0.0368(12) 0.0208(10) 0.0411(13) 0.0001(9) 0.0162(10) 0.0076(9)
C41 0.0252(11) 0.0269(11) 0.0384(12) -0.0132(9) 0.0122(9) 0.0004(8)
C48 0.0265(11) 0.0297(11) 0.0309(11) -0.0027(9) 0.0034(9) 0.0092(9)
C27 0.0288(11) 0.0370(12) 0.0370(13) -0.0007(10) 0.0132(10) -0.0091(9)
C49 0.0203(10) 0.0198(10) 0.0558(14) 0.0075(10) 0.0101(10) 0.0053(8)
C21 0.0262(10) 0.0188(10) 0.0439(13) -0.0083(9) 0.0135(9) -0.0017(8)
C26 0.0210(10) 0.0423(13) 0.0293(11) -0.0008(9) 0.0108(9) -0.0097(9)
C23 0.0311(11) 0.0197(10) 0.0368(12) -0.0066(9) -0.0006(9) -0.0050(9)
C38 0.0357(12) 0.0370(12) 0.0277(11) -0.0067(9) 0.0155(9) 0.0017(10)
C33 0.0421(13) 0.0241(11) 0.0544(15) 0.0065(10) 0.0197(11) 0.0140(10)
C32 0.0317(11) 0.0296(11) 0.0405(13) 0.0125(10) 0.0083(10) 0.0016(9)
C28 0.0363(13) 0.0640(17) 0.0311(13) 0.0046(12) 0.0073(10) -0.0218(12)
C8 0.0525(14) 0.0409(13) 0.0245(11) -0.0102(10) 0.0212(10) -0.0204(11)
C30 0.0314(12) 0.0405(14) 0.0768(19) 0.0009(13) 0.0352(13) -0.0033(10)
C29 0.0214(12) 0.076(2) 0.0603(18) 0.0383(15) 0.0120(11) -0.0017(12)

loop_
_atom_type_symbol
_atom_type_description
_atom_type_scat_dispersion_real
_atom_type_scat_dispersion_imag
_atom_type_scat_source
C C 0.0033 0.0016 'International Tables Vol C Tables 4.2.6.8 and 6.1.1.4'
H H 0.0000 0.0000 'International Tables Vol C Tables 4.2.6.8 and 6.1.1.4'
Mn Mn 0.3368 0.7283 'International Tables Vol C Tables 4.2.6.8 and 6.1.1.4'
N N 0.0061 0.0033 'International Tables Vol C Tables 4.2.6.8 and 6.1.1.4'

loop_
_geom_angle_atom_site_label_1
_geom_angle_atom_site_label_2
_geom_angle_atom_site_label_3
_geom_angle
N2 Mn1 C1 87.01(6)
N2 Mn1 C6 125.50(7)
N2 Mn1 C3 115.61(7)
N2 Mn1 C7 92.96(7)
N2 Mn1 C2 85.00(6)
N2 Mn1 C10 127.56(7)
N1 Mn1 N2 72.88(5)
N1 Mn1 C1 123.54(6)
N1 Mn1 C6 127.45(7)
N1 Mn1 C3 88.92(6)
N1 Mn1 C7 125.91(7)
N1 Mn1 C2 92.66(6)
N1 Mn1 C10 94.81(8)
C6 Mn1 C1 107.40(8)
C6 Mn1 C3 114.68(8)
C6 Mn1 C7 32.63(8)
C6 Mn1 C2 133.25(8)
C6 Mn1 C10 33.08(8)
C3 Mn1 C1 53.14(6)
C3 Mn1 C7 141.26(8)
C3 Mn1 C10 114.85(8)
C7 Mn1 C1 106.83(7)
C2 Mn1 C1 32.16(7)
C2 Mn1 C3 33.52(7)
C2 Mn1 C7 138.95(7)
C2 Mn1 C10 147.33(8)
C10 Mn1 C1 136.25(9)
C10 Mn1 C7 53.07(7)
C16 N2 Mn1 117.33(12)
C20 N2 Mn1 124.08(13)
C20 N2 C16 118.49(16)
C11 N1 Mn1 124.11(12)
C11 N1 C15 118.18(16)
C15 N1 Mn1 117.71(11)
N1 C11 C12 122.91(18)
N2 C16 C15 116.15(15)
N2 C16 C17 121.57(17)
C17 C16 C15 122.28(17)
N1 C15 C16 115.82(15)
N1 C15 C14 121.95(17)
C14 C15 C16 122.22(16)
C19 C18 C17 119.43(18)
N2 C20 C19 123.00(19)
C5 C1 Mn1 80.74(12)
C5 C1 C2 108.09(19)
C2 C1 Mn1 66.68(11)
C7 C6 Mn1 79.43(13)
C7 C6 C10 107.6(2)
C10 C6 Mn1 77.52(13)
C1 C5 C4 108.51(19)
C4 C3 Mn1 82.37(12)
C4 C3 C2 107.72(18)
C2 C3 Mn1 71.73(11)
C5 C4 C3 108.1(2)
C14 C13 C12 119.28(18)
C20 C19 C18 118.49(19)
C18 C17 C16 119.03(18)
C11 C12 C13 118.63(18)
C6 C7 Mn1 67.94(12)
C8 C7 Mn1 83.54(13)
C8 C7 C6 108.9(2)
C1 C2 Mn1 81.16(12)
C1 C2 C3 107.6(2)
C3 C2 Mn1 74.75(12)
C8 C9 C10 107.3(2)
C13 C14 C15 119.06(18)
C6 C10 Mn1 69.39(12)
C6 C10 C9 108.0(2)
C9 C10 Mn1 83.55(13)
N3 Mn2 N4 73.75(6)
N3 Mn2 C22 107.96(7)
N3 Mn2 C27 132.40(7)
N3 Mn2 C21 133.54(6)
N3 Mn2 C26 116.71(7)
N3 Mn2 C30 85.03(7)
N4 Mn2 C22 131.70(7)
N4 Mn2 C27 121.91(6)
N4 Mn2 C21 109.19(6)
N4 Mn2 C26 92.05(6)
N4 Mn2 C30 91.66(7)
C22 Mn2 C27 93.17(7)
C22 Mn2 C26 124.85(7)
C22 Mn2 C30 136.47(8)
C21 Mn2 C22 34.83(7)
C21 Mn2 C27 86.91(7)
C21 Mn2 C26 109.58(7)
C21 Mn2 C30 139.37(7)
C26 Mn2 C27 32.26(7)
C26 Mn2 C30 32.92(7)
C30 Mn2 C27 52.71(7)
N5 Mn3 N6 72.87(5)
N5 Mn3 C50 130.85(6)
N5 Mn3 C43 136.57(6)
N5 Mn3 C42 121.82(6)
N5 Mn3 C44 108.93(6)
N5 Mn3 C46 112.14(6)
N5 Mn3 C41 90.33(6)
N5 Mn3 C49 105.23(6)
N6 Mn3 C50 106.85(7)
N6 Mn3 C43 121.61(6)
N6 Mn3 C42 90.48(6)
N6 Mn3 C44 139.39(6)
N6 Mn3 C46 133.89(6)
N6 Mn3 C41 87.85(6)
N6 Mn3 C49 80.44(6)
C50 Mn3 C43 86.91(7)
C50 Mn3 C42 107.29(7)
C50 Mn3 C44 101.46(7)
C50 Mn3 C46 33.75(7)
C50 Mn3 C41 138.53(7)
C50 Mn3 C49 32.49(7)
C43 Mn3 C44 31.77(6)
C43 Mn3 C41 53.39(7)
C43 Mn3 C49 117.12(7)
C42 Mn3 C43 32.92(7)
C42 Mn3 C44 53.06(6)
C42 Mn3 C46 118.55(7)
C42 Mn3 C41 32.40(7)
C42 Mn3 C49 126.88(7)
C46 Mn3 C43 87.20(7)
C46 Mn3 C44 84.41(6)
C46 Mn3 C41 136.04(7)
C46 Mn3 C49 53.63(7)
C41 Mn3 C44 52.04(6)
C41 Mn3 C49 156.62(7)
C49 Mn3 C44 133.58(7)
C35 N3 Mn2 116.88(12)
C31 N3 Mn2 123.98(13)
C31 N3 C35 118.75(16)
C55 N5 Mn3 116.95(11)
C51 N5 Mn3 124.45(12)
C51 N5 C55 118.36(16)
N3 C35 C36 116.30(16)
N3 C35 C34 121.45(19)
C34 C35 C36 122.25(17)
N5 C55 C56 115.99(15)
N5 C55 C54 121.51(17)
C54 C55 C56 122.48(17)
C36 N4 Mn2 116.79(12)
C40 N4 Mn2 124.63(12)
C40 N4 C36 118.58(16)
N6 C56 C55 115.65(15)
N6 C56 C57 121.82(17)
C57 C56 C55 122.53(16)
C56 N6 Mn3 115.67(11)
C60 N6 Mn3 124.52(12)
C60 N6 C56 118.25(15)
N4 C36 C35 115.95(16)
N4 C36 C37 121.42(18)
C37 C36 C35 122.63(17)
N6 C60 C59 122.71(17)
N3 C31 C32 122.84(19)
C51 C52 C53 118.79(18)
C46 C50 Mn3 76.51(11)
C49 C50 Mn3 80.74(12)
C49 C50 C46 108.10(18)
C42 C43 Mn3 72.14(11)
C44 C43 Mn3 78.68(12)
C44 C43 C42 107.89(19)
N5 C51 C52 123.20(18)
C43 C42 Mn3 74.94(11)
C41 C42 Mn3 77.40(11)
C41 C42 C43 107.90(18)
C58 C57 C56 119.32(18)
C46 C47 C48 108.52(18)
N4 C40 C39 122.93(17)
C55 C54 C53 119.58(18)
C59 C58 C57 119.02(18)
C38 C39 C40 118.19(19)
C58 C59 C60 118.80(18)
C52 C53 C54 118.56(18)
C43 C44 Mn3 69.55(11)
C45 C44 Mn3 75.79(11)
C45 C44 C43 108.24(18)
C44 C45 C41 108.10(18)
C23 C24 C25 108.32(18)
C21 C22 Mn2 71.41(11)
C23 C22 Mn2 88.07(12)
C23 C22 C21 107.74(19)
C21 C25 C24 108.19(19)
C38 C37 C36 119.29(18)
C50 C46 Mn3 69.74(11)
C47 C46 Mn3 82.96(12)
C47 C46 C50 107.63(18)
C33 C34 C35 119.0(2)
C42 C41 Mn3 70.20(11)
C42 C41 C45 107.86(18)
C45 C41 Mn3 77.80(11)
C47 C48 C49 107.99(19)
C26 C27 Mn2 67.46(11)
C28 C27 Mn2 82.28(13)
C28 C27 C26 108.5(2)
C50 C49 Mn3 66.77(11)
C50 C49 C48 107.76(18)
C48 C49 Mn3 81.49(12)
C22 C21 Mn2 73.75(11)
C25 C21 Mn2 86.84(11)
C25 C21 C22 107.44(18)
C27 C26 Mn2 80.28(12)
C27 C26 C30 108.0(2)
C30 C26 Mn2 77.47(12)
C24 C23 C22 108.31(19)
C39 C38 C37 119.59(19)
C34 C33 C32 119.57(19)
C31 C32 C33 118.4(2)
C29 C28 C27 108.1(2)
C7 C8 C9 108.2(2)
C26 C30 Mn2 69.61(12)
C26 C30 C29 106.9(2)
C29 C30 Mn2 82.40(15)
C28 C29 C30 108.5(2)

loop_
_geom_bond_atom_site_label_1
_geom_bond_atom_site_label_2
_geom_bond_distance
Mn1 N2 2.2512(15)
Mn1 N1 2.2420(15)
Mn1 C1 2.6064(19)
Mn1 C6 2.372(2)
Mn1 C3 2.4610(19)
Mn1 C7 2.516(2)
Mn1 C2 2.422(2)
Mn1 C10 2.474(2)
N2 C16 1.344(2)
N2 C20 1.340(2)
N1 C11 1.341(2)
N1 C15 1.348(2)
C11 C12 1.376(3)
C16 C15 1.490(2)
C16 C17 1.390(3)
C15 C14 1.387(3)
C18 C19 1.377(3)
C18 C17 1.379(3)
C20 C19 1.376(3)
C1 C5 1.388(3)
C1 C2 1.404(3)
C6 C7 1.380(3)
C6 C10 1.383(3)
C5 C4 1.396(3)
C3 C4 1.398(3)
C3 C2 1.409(3)
C13 C12 1.383(3)
C13 C14 1.375(3)
C7 C8 1.373(3)
C9 C10 1.402(3)
C9 C8 1.384(3)
Mn2 N3 2.2207(15)
Mn2 N4 2.2361(15)
Mn2 C22 2.388(2)
Mn2 C27 2.574(2)
Mn2 C21 2.3577(19)
Mn2 C26 2.4122(19)
Mn2 C30 2.512(2)
Mn3 N5 2.2329(15)
Mn3 N6 2.2576(15)
Mn3 C50 2.386(2)
Mn3 C43 2.500(2)
Mn3 C42 2.4646(18)
Mn3 C44 2.6166(19)
Mn3 C46 2.4731(19)
Mn3 C41 2.5564(19)
Mn3 C49 2.5625(19)
N3 C35 1.350(2)
N3 C31 1.335(2)
N5 C55 1.346(2)
N5 C51 1.340(2)
C35 C36 1.485(3)
C35 C34 1.389(3)
C55 C56 1.491(2)
C55 C54 1.385(3)
N4 C36 1.347(2)
N4 C40 1.339(2)
C56 N6 1.343(2)
C56 C57 1.384(3)
N6 C60 1.343(2)
C36 C37 1.387(3)
C60 C59 1.381(3)
C31 C32 1.379(3)
C52 C51 1.373(3)
C52 C53 1.382(3)
C50 C46 1.413(3)
C50 C49 1.395(3)
C43 C42 1.407(3)
C43 C44 1.405(3)
C42 C41 1.403(3)
C57 C58 1.381(3)
C47 C46 1.392(3)
C47 C48 1.396(3)
C40 C39 1.385(3)
C54 C53 1.387(3)
C58 C59 1.374(3)
C39 C38 1.376(3)
C44 C45 1.395(3)
C45 C41 1.410(3)
C24 C25 1.404(3)
C24 C23 1.394(3)
C22 C21 1.421(3)
C22 C23 1.402(3)
C25 C21 1.403(3)
C37 C38 1.379(3)
C34 C33 1.377(3)
C48 C49 1.408(3)
C27 C26 1.394(3)
C27 C28 1.389(3)
C26 C30 1.398(3)
C33 C32 1.382(3)
C28 C29 1.379(4)
C30 C29 1.415(4)

loop_
_smtbx_masks_void_nr
_smtbx_masks_void_average_x
_smtbx_masks_void_average_y
_smtbx_masks_void_average_z
_smtbx_masks_void_volume
_smtbx_masks_void_count_electrons
1 -0.892 -0.093 0.250 470.5 118.9
2 -0.395 0.093 0.750 470.5 118.8
3 -0.151 0.407 0.250 470.5 118.9
4 -0.334 0.593 0.750 470.5 118.8
5 0.250 0.250 0.000 158.1 39.9
6 0.250 0.750 0.500 158.1 39.9
7 0.750 0.250 0.500 158.1 39.9
8 0.750 0.750 0.000 158.1 39.9
